data_1553904
loop_
_publ_author_name
'Shi, Xinzhe'
'Roisnel, Thierry'
'Soul\'e, Jean-Fran\,cois'
'Doucet, Henri'

_publ_section_title
;
 Synthesis of mono- and di-arylated acenaphthylenes and programmed access
 to dibenzo[j,l]fluoranthenes via palladium-catalysed C--H bond
 functionalisation
;
_journal_issue 3
_journal_name_full 'Organic Chemistry Frontiers'
_journal_page_first 398
_journal_paper_doi 10.1039/C7QO00799J
_journal_volume 5
_journal_year 2018
_chemical_compound_source 'synthesis as described'
_chemical_formula_moiety 'C24 H14 Cl2'
_chemical_formula_sum 'C24 H14 Cl2'
_chemical_formula_weight 373.25
_space_group_crystal_system monoclinic
_space_group_IT_number 15
_space_group_name_Hall '-C 2yc'
_space_group_name_H-M_alt 'C 1 2/c 1'
_atom_sites_solution_hydrogens geom
_audit_update_record
;
2017-06-02 deposited with the CCDC.
2017-10-11 downloaded from the CCDC.
;
_cell_angle_alpha 90
_cell_angle_beta 114.382(3)
_cell_angle_gamma 90
_cell_formula_units_Z 4
_cell_length_a 16.8237(12)
_cell_length_b 11.3330(7)
_cell_length_c 10.2994(8)
_cell_measurement_reflns_used 2532
_cell_measurement_temperature 150
_cell_measurement_theta_max 27.47
_cell_measurement_theta_min 2.65
_cell_measurement_wavelength 0.71073
_cell_volume 1788.6(2)
_computing_cell_refinement 'Bruker APEX2 (Bruker, 2014)'
_computing_data_collection 'Bruker APEX2 (Bruker, 2014)'
_computing_data_reduction 'Bruker APEX2 (Bruker, 2014)'
_computing_molecular_graphics 'SXGRAPH (Farrugia, 1999), Mercury (CSD, 2016)'
_computing_publication_material 'CRYSCALC (T. Roisnel, local program, 2017)'
_computing_structure_refinement 'SHELXL-2016/6 (Sheldrick, 2016)'
_computing_structure_solution 'SHELXT (Sheldrick, 2015)'
_diffrn_ambient_temperature 150
_diffrn_detector 'CCD plate'
_diffrn_measured_fraction_theta_full 0.997
_diffrn_measured_fraction_theta_max 0.995
_diffrn_measurement_device_type 'APEXII, Bruker-AXS'
_diffrn_measurement_method 'CCD rotation images, thin slices'
_diffrn_radiation_monochromator graphite
_diffrn_radiation_probe x-ray
_diffrn_radiation_source 'fine-focus sealed tube'
_diffrn_radiation_type MoK\a
_diffrn_radiation_wavelength 0.71073
_diffrn_reflns_av_R_equivalents 0.0210
_diffrn_reflns_av_unetI/netI 0.0263
_diffrn_reflns_limit_h_max 21
_diffrn_reflns_limit_h_min -21
_diffrn_reflns_limit_k_max 14
_diffrn_reflns_limit_k_min -14
_diffrn_reflns_limit_l_max 13
_diffrn_reflns_limit_l_min -9
_diffrn_reflns_number 4736
_diffrn_reflns_theta_full 25.242
_diffrn_reflns_theta_max 27.476
_diffrn_reflns_theta_min 3.479
_exptl_absorpt_coefficient_mu 0.367
_exptl_absorpt_correction_T_max 0.916
_exptl_absorpt_correction_T_min 0.838
_exptl_absorpt_correction_type multi-scan
_exptl_absorpt_process_details
;
  [Sheldrick, G.M. (2014). SADABS Bruker AXS Inc., Madison, Wisconsin, USA]
;
_exptl_crystal_colour orange
_exptl_crystal_density_diffrn 1.386
_exptl_crystal_description prism
_exptl_crystal_F_000 768
_exptl_crystal_size_max 0.500
_exptl_crystal_size_mid 0.370
_exptl_crystal_size_min 0.220
_refine_diff_density_max 0.253
_refine_diff_density_min -0.244
_refine_diff_density_rms 0.052
_refine_ls_extinction_method none
_refine_ls_goodness_of_fit_ref 1.039
_refine_ls_hydrogen_treatment constr
_refine_ls_matrix_type full
_refine_ls_number_parameters 119
_refine_ls_number_reflns 2048
_refine_ls_number_restraints 0
_refine_ls_restrained_S_all 1.039
_refine_ls_R_factor_all 0.0404
_refine_ls_R_factor_gt 0.0331
_refine_ls_shift/su_max 0.002
_refine_ls_shift/su_mean 0.000
_refine_ls_structure_factor_coef Fsqd
_refine_ls_weighting_details 'w=1/[\s^2^(Fo^2^)+(0.0422P)^2^+1.4346P] where P=(Fo^2^+2Fc^2^)/3'
_refine_ls_weighting_scheme calc
_refine_ls_wR_factor_gt 0.0828
_refine_ls_wR_factor_ref 0.0889
_reflns_Friedel_coverage 0.000
_reflns_number_gt 1756
_reflns_number_total 2048
_reflns_threshold_expression >2sigma(I)
_cod_data_source_file c7qo00799j2.cif
_cod_data_source_block SX25_SP2
_cod_original_sg_symbol_H-M 'C 2/c'
_cod_database_code 1553904

loop_
_space_group_symop_operation_xyz
'x, y, z'
'-x, y, -z+1/2'
'x+1/2, y+1/2, z'
'-x+1/2, y+1/2, -z+1/2'
'-x, -y, -z'
'x, -y, z-1/2'
'-x+1/2, -y+1/2, -z'
'x+1/2, -y+1/2, z-1/2'

loop_
_atom_site_label
_atom_site_type_symbol
_atom_site_fract_x
_atom_site_fract_y
_atom_site_fract_z
_atom_site_U_iso_or_equiv
_atom_site_adp_type
_atom_site_occupancy
_atom_site_site_symmetry_order
_atom_site_calc_flag
_atom_site_refinement_flags_posn
_atom_site_refinement_flags_adp
_atom_site_refinement_flags_occupancy
C1 C 0.32828(8) 0.16558(11) 0.44358(15) 0.0203(3) Uani 1 1 d . . .
C2 C 0.34445(9) 0.26123(12) 0.37459(15) 0.0215(3) Uani 1 1 d . . .
H2 H 0.326399 0.260500 0.274177 0.026 Uiso 1 1 calc R U .
C3 C 0.38762(9) 0.35836(12) 0.45508(14) 0.0201(3) Uani 1 1 d . . .
H3 H 0.398624 0.424790 0.408671 0.024 Uiso 1 1 calc R U .
C4 C 0.41517(8) 0.36029(11) 0.60289(14) 0.0181(3) Uani 1 1 d . . .
C5 C 0.39573(8) 0.26281(12) 0.66821(14) 0.0201(3) Uani 1 1 d . . .
H5 H 0.412517 0.263489 0.768315 0.024 Uiso 1 1 calc R U .
C6 C 0.35247(9) 0.16547(12) 0.58942(15) 0.0211(3) Uani 1 1 d . . .
H6 H 0.339618 0.099715 0.634671 0.025 Uiso 1 1 calc R U .
C7 C 0.46354(9) 0.46293(11) 0.68616(14) 0.0182(3) Uani 1 1 d . . .
C8 C 0.43886(9) 0.58702(12) 0.64277(14) 0.0194(3) Uani 1 1 d . . .
C9 C 0.37326(9) 0.64179(13) 0.53047(15) 0.0240(3) Uani 1 1 d . . .
H9 H 0.329807 0.596977 0.457607 0.029 Uiso 1 1 calc R U .
C10 C 0.500000 0.65790(17) 0.750000 0.0195(4) Uani 1 2 d S T P
C11 C 0.500000 0.78079(17) 0.750000 0.0229(4) Uani 1 2 d S T P
C12 C 0.56703(10) 0.83550(13) 0.86939(17) 0.0274(3) Uani 1 1 d . . .
H12 H 0.569725 0.919084 0.876953 0.033 Uiso 1 1 calc R U .
C13 C 0.62801(10) 0.76743(13) 0.97401(16) 0.0281(3) Uani 1 1 d . . .
H13 H 0.672676 0.805752 1.052227 0.034 Uiso 1 1 calc R U .
Cl1 Cl 0.27588(2) 0.04204(3) 0.34336(4) 0.02943(13) Uani 1 1 d . . .

loop_
_atom_site_aniso_label
_atom_site_aniso_U_11
_atom_site_aniso_U_22
_atom_site_aniso_U_33
_atom_site_aniso_U_23
_atom_site_aniso_U_13
_atom_site_aniso_U_12
C1 0.0182(6) 0.0167(6) 0.0244(7) -0.0038(5) 0.0070(5) 0.0003(5)
C2 0.0218(7) 0.0232(7) 0.0189(6) -0.0003(5) 0.0078(5) 0.0014(5)
C3 0.0217(7) 0.0200(6) 0.0198(6) 0.0021(5) 0.0097(5) -0.0002(5)
C4 0.0175(6) 0.0170(6) 0.0203(6) -0.0003(5) 0.0083(5) 0.0013(5)
C5 0.0212(7) 0.0209(6) 0.0190(6) 0.0010(5) 0.0090(5) 0.0010(5)
C6 0.0210(7) 0.0172(6) 0.0263(7) 0.0030(5) 0.0108(6) 0.0013(5)
C7 0.0212(7) 0.0176(6) 0.0183(6) 0.0009(5) 0.0105(5) 0.0003(5)
C8 0.0220(7) 0.0190(6) 0.0196(6) -0.0001(5) 0.0111(5) -0.0003(5)
C9 0.0261(7) 0.0231(7) 0.0217(7) 0.0014(6) 0.0086(6) 0.0011(6)
C10 0.0206(9) 0.0196(9) 0.0204(9) 0.000 0.0105(7) 0.000
C11 0.0279(10) 0.0186(9) 0.0266(10) 0.000 0.0155(8) 0.000
C12 0.0349(8) 0.0177(6) 0.0333(8) -0.0040(6) 0.0177(7) -0.0038(6)
C13 0.0322(8) 0.0248(7) 0.0260(7) -0.0077(6) 0.0109(6) -0.0080(6)
Cl1 0.0323(2) 0.01927(19) 0.0297(2) -0.00531(14) 0.00581(16) -0.00290(13)

loop_
_atom_type_symbol
_atom_type_description
_atom_type_scat_dispersion_real
_atom_type_scat_dispersion_imag
_atom_type_scat_source
C C 0.0033 0.0016 'International Tables Vol C Tables 4.2.6.8 and 6.1.1.4'
H H 0.0000 0.0000 'International Tables Vol C Tables 4.2.6.8 and 6.1.1.4'
Cl Cl 0.1484 0.1585 'International Tables Vol C Tables 4.2.6.8 and 6.1.1.4'

loop_
_geom_angle_atom_site_label_1
_geom_angle_atom_site_label_2
_geom_angle_atom_site_label_3
_geom_angle
_geom_angle_site_symmetry_1
_geom_angle_site_symmetry_3
C2 C1 C6 121.73(12) . .
C2 C1 Cl1 118.87(11) . .
C6 C1 Cl1 119.40(10) . .
C1 C2 C3 118.66(13) . .
C1 C2 H2 120.7 . .
C3 C2 H2 120.7 . .
C2 C3 C4 121.29(13) . .
C2 C3 H3 119.4 . .
C4 C3 H3 119.4 . .
C3 C4 C5 118.23(12) . .
C3 C4 C7 120.09(12) . .
C5 C4 C7 121.67(12) . .
C6 C5 C4 121.16(13) . .
C6 C5 H5 119.4 . .
C4 C5 H5 119.4 . .
C1 C6 C5 118.88(12) . .
C1 C6 H6 120.6 . .
C5 C6 H6 120.6 . .
C7 C7 C4 127.92(7) 2_656 .
C7 C7 C8 108.40(7) 2_656 .
C4 C7 C8 123.67(11) . .
C9 C8 C10 118.37(13) . .
C9 C8 C7 135.25(13) . .
C10 C8 C7 106.36(12) . .
C8 C9 C13 118.36(14) . 2_656
C8 C9 H9 120.8 . .
C13 C9 H9 120.8 2_656 .
C11 C10 C8 124.76(8) . 2_656
C11 C10 C8 124.76(8) . .
C8 C10 C8 110.48(17) 2_656 .
C10 C11 C12 115.84(9) . .
C10 C11 C12 115.84(9) . 2_656
C12 C11 C12 128.32(18) . 2_656
C13 C12 C11 120.06(14) . .
C13 C12 H12 120.0 . .
C11 C12 H12 120.0 . .
C12 C13 C9 122.57(14) . 2_656
C12 C13 H13 118.7 . .
C9 C13 H13 118.7 2_656 .

loop_
_geom_bond_atom_site_label_1
_geom_bond_atom_site_label_2
_geom_bond_distance
_geom_bond_site_symmetry_2
C1 C2 1.383(2) .
C1 C6 1.385(2) .
C1 Cl1 1.7468(14) .
C2 C3 1.3890(19) .
C2 H2 0.9500 .
C3 C4 1.3966(19) .
C3 H3 0.9500 .
C4 C5 1.4005(19) .
C4 C7 1.4747(18) .
C5 C6 1.3848(19) .
C5 H5 0.9500 .
C6 H6 0.9500 .
C7 C7 1.379(3) 2_656
C7 C8 1.4822(18) .
C8 C9 1.3737(19) .
C8 C10 1.4089(17) .
C9 C13 1.425(2) 2_656
C9 H9 0.9500 .
C10 C11 1.393(3) .
C11 C12 1.4224(17) .
C11 C12 1.4224(17) 2_656
C12 C13 1.377(2) .
C12 H12 0.9500 .
C13 H13 0.9500 .

loop_
_geom_torsion_atom_site_label_1
_geom_torsion_atom_site_label_2
_geom_torsion_atom_site_label_3
_geom_torsion_atom_site_label_4
_geom_torsion
_geom_torsion_site_symmetry_1
_geom_torsion_site_symmetry_4
C6 C1 C2 C3 1.2(2) . .
Cl1 C1 C2 C3 -178.78(10) . .
C1 C2 C3 C4 0.5(2) . .
C2 C3 C4 C5 -2.0(2) . .
C2 C3 C4 C7 177.88(12) . .
C3 C4 C5 C6 1.7(2) . .
C7 C4 C5 C6 -178.11(12) . .
C2 C1 C6 C5 -1.5(2) . .
Cl1 C1 C6 C5 178.55(10) . .
C4 C5 C6 C1 -0.1(2) . .
C3 C4 C7 C7 -136.55(18) . 2_656
C5 C4 C7 C7 43.3(2) . 2_656
C3 C4 C7 C8 44.05(19) . .
C5 C4 C7 C8 -136.10(14) . .
C7 C7 C8 C9 -178.68(16) 2_656 .
C4 C7 C8 C9 0.8(2) . .
C7 C7 C8 C10 -0.10(17) 2_656 .
C4 C7 C8 C10 179.40(11) . .
C10 C8 C9 C13 1.91(19) . 2_656
C7 C8 C9 C13 -179.65(15) . 2_656
C9 C8 C10 C11 -1.10(14) . .
C7 C8 C10 C11 -179.96(6) . .
C9 C8 C10 C8 178.90(14) . 2_656
C7 C8 C10 C8 0.04(6) . 2_656
C8 C10 C11 C12 -0.68(10) 2_656 .
C8 C10 C11 C12 179.32(10) . .
C8 C10 C11 C12 179.32(10) 2_656 2_656
C8 C10 C11 C12 -0.68(10) . 2_656
C10 C11 C12 C13 1.59(16) . .
C12 C11 C12 C13 -178.41(16) 2_656 .
C11 C12 C13 C9 -0.8(2) . 2_656
